data_2310088
loop_
_publ_author_name
'Watanabe, T.'
'Ito, T.'
'Takeuchi, Y.'

_publ_section_title
;
 The crystal structures of warwickite, ludwigite and pinakiolite
;
_journal_name_full 'Acta Crystallographica (1,1948-23,1967)'
_journal_page_first 98
_journal_page_last 107
_journal_paper_doi 10.1107/S0365110X50000252
_journal_volume 3
_journal_year 1950
_chemical_formula_sum 'B2 Mg3 Mn3 O10'
_chemical_name_systematic 'Mg3 Mn3 (B2 O10)'
_space_group_IT_number 11
_symmetry_space_group_name_Hall '-P 2yb'
_symmetry_space_group_name_H-M 'P 1 21/m 1'
_cell_angle_alpha 90
_cell_angle_beta 120.57
_cell_angle_gamma 90
_cell_formula_units_Z 2
_cell_length_a 5.36
_cell_length_b 5.98
_cell_length_c 12.73
_cell_volume 351.319
_citation_journal_id_ASTM ACCRA9
_cod_data_source_file boron_249.cif
_cod_data_source_block B2Mg3Mn3O10
_cod_original_cell_volume 351.3191
_cod_database_code 2310088

loop_
_symmetry_equiv_pos_as_xyz
x,y,z
-x,y+1/2,-z
-x,-y,-z
x,-y-1/2,z

loop_
_atom_site_label
_atom_site_type_symbol
_atom_site_fract_x
_atom_site_fract_y
_atom_site_fract_z
_atom_site_occupancy
_atom_site_U_iso_or_equiv
Mg2 Mg+2 -0.053 0.25 0.197 1 0.0
O5 O-2 0.643 0 0.18 1 0.0
Mn1 Mn+2 -0.053 0.75 0.197 1 0.0
O1 O-2 0.239 0.25 -0.011 1 0.0
Mn3 Mn+3 0.5 0 0.5 1 0.0
O6 O-2 0.202 0.25 0.396 1 0.0
O4 O-2 0.638 0 0.366 1 0.0
O3 O-2 0.175 0 0.175 1 0.0
Mg1 Mg+2 0 0 0 1 0.0
O7 O-2 0.202 0.75 0.396 1 0.0
B1 B+3 0.5 0 0.25 1 0.0
Mn2 Mn+3 0.5 0 0 1 0.0
O2 O-2 0.239 0.75 -0.011 1 0.0
Mg3 Mg+2 0 0.25 0.5 1 0.0
